data_7130599
loop_
_publ_author_name
'Evans, Matthew J.'
'Iliffe, George H.'
'Neale, Samuel E.'
'McMullin, Claire L.'
'Fulton, J. Robin'
'Anker, Mathew D.'
'Coles, Martyn P.'

_publ_section_title
;
 Isolating elusive &#x2018;Al(\m-O)M&#x2019; intermediates in CO2
 reduction by bimetallic Al--M complexes (M = Zn, Mg)
;
_journal_name_full 'Chemical Communications'
_journal_paper_doi 10.1039/D2CC04028J
_journal_year 2022
_chemical_formula_moiety 'C51 H75 Al Mg N4 O2 Si2, 2(C7 H8)'
_chemical_formula_sum 'C65 H91 Al Mg N4 O2 Si2'
_chemical_formula_weight 1067.88
_space_group_IT_number 14
_space_group_name_Hall '-P 2ybc'
_space_group_name_H-M_alt 'P 1 21/c 1'
_symmetry_cell_setting monoclinic
_symmetry_Int_Tables_number 14
_symmetry_space_group_name_Hall '-P 2ybc'
_symmetry_space_group_name_H-M 'P 1 21/c 1'
_atom_sites_solution_hydrogens geom
_audit_conform_dict_location ftp://ftp.iucr.org/pub/cif_core.dic
_audit_conform_dict_name cif_core.dic
_audit_conform_dict_version 2.4.3
_audit_creation_date 2022-03-10T15:23:27-00:00
_audit_creation_method 'WinGX routine CIF_UPDATE'
_audit_update_record
;
2022-07-04 deposited with the CCDC.	2022-08-09 downloaded from the CCDC.
;
_cell_angle_alpha 90
_cell_angle_beta 96.081(2)
_cell_angle_gamma 90
_cell_formula_units_Z 8
_cell_length_a 19.0112(4)
_cell_length_b 26.6902(5)
_cell_length_c 26.0942(6)
_cell_measurement_reflns_used 19645
_cell_measurement_temperature 150.00(10)
_cell_measurement_theta_max 73.291
_cell_measurement_theta_min 4.041
_cell_measurement_wavelength 1.54184
_cell_volume 13166.0(5)
_computing_cell_refinement 'CrysAlisPro 1.171.40.53 (Rigaku OD, 2019)'
_computing_data_collection 'CrysAlisPro 1.171.40.53 (Rigaku OD, 2019)'
_computing_data_reduction 'CrysAlisPro 1.171.40.53 (Rigaku OD, 2019)'
_computing_molecular_graphics 'Ortep for Windows (Farrugia, 2012)'
_computing_publication_material 'WinGX publication routines (Farrugia, 2012)'
_computing_structure_refinement 'SHELXL-2014/6 (Sheldrick, 2014)'
_diffrn_ambient_temperature 150.00(10)
_diffrn_detector 'CCD plate'
_diffrn_detector_area_resol_mean 8.0856
_diffrn_measured_fraction_theta_full 0.9776
_diffrn_measured_fraction_theta_max 0.9884
_diffrn_measurement_device 'four-circle diffractometer'
_diffrn_measurement_device_type 'SuperNova, Dual, Cu at home/near, EosS2'
_diffrn_measurement_method '\w scans'
_diffrn_orient_matrix_type 'CrysAlisPro convention (1999,Acta A55,543-557)'
_diffrn_orient_matrix_UB_11 -0.0744866
_diffrn_orient_matrix_UB_12 -0.0233487
_diffrn_orient_matrix_UB_13 -0.0069833
_diffrn_orient_matrix_UB_21 -0.0035656
_diffrn_orient_matrix_UB_22 0.0086385
_diffrn_orient_matrix_UB_23 -0.0586206
_diffrn_orient_matrix_UB_31 0.0328387
_diffrn_orient_matrix_UB_32 -0.0520541
_diffrn_orient_matrix_UB_33 -0.0065791
_diffrn_radiation_monochromator mirror
_diffrn_radiation_probe x-ray
_diffrn_radiation_type 'Cu K\a'
_diffrn_radiation_wavelength 1.54184
_diffrn_reflns_av_R_equivalents 0.0427
_diffrn_reflns_av_unetI/netI 0.0676
_diffrn_reflns_Laue_measured_fraction_full 0.999
_diffrn_reflns_Laue_measured_fraction_max 0.989
_diffrn_reflns_limit_h_max 23
_diffrn_reflns_limit_h_min -23
_diffrn_reflns_limit_k_max 33
_diffrn_reflns_limit_k_min -33
_diffrn_reflns_limit_l_max 31
_diffrn_reflns_limit_l_min -32
_diffrn_reflns_number 87564
_diffrn_reflns_point_group_measured_fraction_full 0.999
_diffrn_reflns_point_group_measured_fraction_max 0.989
_diffrn_reflns_theta_full 74.0807
_diffrn_reflns_theta_max 73.4317
_diffrn_reflns_theta_min 3.4573
_diffrn_source 'micro-focus sealed X-ray tube'
_exptl_absorpt_coefficient_mu 1.031
_exptl_absorpt_correction_T_max 1
_exptl_absorpt_correction_T_min 0.445
_exptl_absorpt_correction_type gaussian
_exptl_absorpt_process_details
;
        CrysAlisPro 1.171.40.53 (Rigaku Oxford Diffraction, 2019)
Numerical absorption correction based on gaussian integration over
                        a multifaceted crystal model
        Empirical absorption correction using spherical harmonics,
 implemented in SCALE3 ABSPACK scaling algorithm.
;
_exptl_crystal_colour colourless
_exptl_crystal_density_diffrn 1.078
_exptl_crystal_density_method 'not measured'
_exptl_crystal_description plate
_exptl_crystal_F_000 4624
_exptl_crystal_size_max 0.398
_exptl_crystal_size_mid 0.243
_exptl_crystal_size_min 0.12
_refine_diff_density_max 0.373
_refine_diff_density_min -0.668
_refine_diff_density_rms 0.061
_refine_ls_extinction_method none
_refine_ls_goodness_of_fit_ref 0.947
_refine_ls_hydrogen_treatment constr
_refine_ls_matrix_type full
_refine_ls_number_constraints 0
_refine_ls_number_parameters 1139
_refine_ls_number_reflns 26221
_refine_ls_number_restraints 0
_refine_ls_restrained_S_all 0.947
_refine_ls_R_factor_all 0.0893
_refine_ls_R_factor_gt 0.0679
_refine_ls_shift/su_max 0.001
_refine_ls_shift/su_mean 0
_refine_ls_structure_factor_coef Fsqd
_refine_ls_weighting_details 'w=1/[\s^2^(Fo^2^)+(0.1121P)^2^+9.0123P] where P=(Fo^2^+2Fc^2^)/3'
_refine_ls_weighting_scheme calc
_refine_ls_wR_factor_gt 0.1931
_refine_ls_wR_factor_ref 0.211
_reflns_number_gt 18454
_reflns_number_total 26221
_reflns_threshold_expression 'I > 2\s(I)'
_cod_data_source_file d2cc04028j2.cif
_cod_data_source_block Compound-4-Mg
_cod_depositor_comments
;

2024-10-30
Z value and formula fixed to values more according to usual
chemical conventions.                 miguel
;
_cod_original_formula_sum 'C130 H182 Al2 Mg2 N8 O4 Si4'
_cod_original_formula_weight 2135.77
_cod_original_formula_moiety '2(C51 H75 Al Mg N4 O2 Si2), 4(C7 H8)'
_cod_original_formula_units_Z 4
_cod_database_code 7130599

loop_
_symmetry_equiv_pos_as_xyz
'x, y, z'
'-x, y+1/2, -z+1/2'
'-x, -y, -z'
'x, -y-1/2, z-1/2'

loop_
_atom_site_label
_atom_site_type_symbol
_atom_site_fract_x
_atom_site_fract_y
_atom_site_fract_z
_atom_site_U_iso_or_equiv
_atom_site_adp_type
_atom_site_occupancy
_atom_site_calc_flag
_atom_site_disorder_assembly
_atom_site_disorder_group
Si1 Si 0.06784(3) 0.78916(2) 0.24413(3) 0.03109(14) Uani 1 d . .
Si2 Si -0.08601(3) 0.77536(2) 0.26466(3) 0.03387(15) Uani 1 d . .
Si3 Si 0.57237(4) 0.53273(3) 0.24430(3) 0.03915(16) Uani 1 d . .
Si4 Si 0.41589(3) 0.53325(2) 0.26052(3) 0.03565(16) Uani 1 d . .
Al1 Al 0.00810(3) 0.68223(2) 0.25207(2) 0.02237(13) Uani 1 d . .
Al2 Al 0.49444(3) 0.43233(2) 0.25056(2) 0.02367(14) Uani 1 d . .
Mg1 Mg 0.01715(4) 0.55342(3) 0.25241(3) 0.03135(17) Uani 1 d . .
Mg2 Mg 0.48828(5) 0.30356(3) 0.25223(3) 0.03689(19) Uani 1 d . .
O1 O -0.01328(9) 0.80453(6) 0.25498(8) 0.0394(4) Uani 1 d . .
O2 O 0.01694(9) 0.62086(5) 0.25088(6) 0.0316(3) Uani 1 d . .
O3 O 0.49417(10) 0.55513(6) 0.25154(8) 0.0445(4) Uani 1 d . .
O4 O 0.49587(11) 0.37080(6) 0.25113(7) 0.0411(4) Uani 1 d . .
N1 N 0.06684(10) 0.72649(6) 0.22732(7) 0.0265(4) Uani 1 d . .
N2 N -0.06366(10) 0.71386(6) 0.27834(7) 0.0272(4) Uani 1 d . .
N3 N 0.00675(11) 0.50391(7) 0.19424(7) 0.0337(4) Uani 1 d . .
N4 N 0.03470(12) 0.50352(7) 0.30976(8) 0.0362(4) Uani 1 d . .
N5 N 0.56147(10) 0.47091(7) 0.22700(7) 0.0295(4) Uani 1 d . .
N6 N 0.42658(10) 0.47042(7) 0.27396(7) 0.0277(4) Uani 1 d . .
N7 N 0.47613(14) 0.25427(8) 0.19425(8) 0.0423(5) Uani 1 d . .
N8 N 0.49745(15) 0.25381(8) 0.31005(8) 0.0456(6) Uani 1 d . .
C1 C 0.10911(14) 0.70981(9) 0.18800(10) 0.0366(5) Uani 1 d . .
C2 C 0.17883(15) 0.69364(11) 0.20073(13) 0.0503(7) Uani 1 d . .
C3 C 0.2178(2) 0.67888(15) 0.16071(19) 0.0791(13) Uani 1 d . .
H3 H 0.2652 0.6679 0.1686 0.095 Uiso 1 calc . .
C4 C 0.1890(3) 0.67999(18) 0.11057(19) 0.0938(17) Uani 1 d . .
H4 H 0.2168 0.6705 0.084 0.113 Uiso 1 calc . .
C5 C 0.1199(3) 0.69484(17) 0.09834(15) 0.0812(13) Uani 1 d . .
H5 H 0.1002 0.6946 0.0633 0.097 Uiso 1 calc . .
C6 C 0.07867(19) 0.71010(12) 0.13610(11) 0.0529(7) Uani 1 d . .
C7 C 0.21087(15) 0.68950(12) 0.25580(15) 0.0572(8) Uani 1 d . .
H7 H 0.1807 0.71 0.2769 0.069 Uiso 1 calc . .
C8 C 0.20808(18) 0.63546(13) 0.27539(17) 0.0692(10) Uani 1 d . .
H8A H 0.1587 0.6243 0.2732 0.104 Uiso 1 calc . .
H8B H 0.229 0.6339 0.3113 0.104 Uiso 1 calc . .
H8C H 0.2347 0.6136 0.2542 0.104 Uiso 1 calc . .
C9 C 0.2857(2) 0.70968(17) 0.2663(2) 0.0988(18) Uani 1 d . .
H9A H 0.3171 0.6909 0.2458 0.148 Uiso 1 calc . .
H9B H 0.302 0.7059 0.303 0.148 Uiso 1 calc . .
H9C H 0.2863 0.7452 0.2569 0.148 Uiso 1 calc . .
C10 C 0.0009(2) 0.72440(13) 0.12280(12) 0.0607(8) Uani 1 d . .
H10 H -0.0122 0.7475 0.1504 0.073 Uiso 1 calc . .
C11 C -0.0461(2) 0.67749(14) 0.12391(14) 0.0661(9) Uani 1 d . .
H11A H -0.0958 0.6871 0.1162 0.099 Uiso 1 calc . .
H11B H -0.0389 0.6621 0.1582 0.099 Uiso 1 calc . .
H11C H -0.0333 0.6535 0.098 0.099 Uiso 1 calc . .
C12 C -0.0144(4) 0.7516(2) 0.07162(19) 0.117(2) Uani 1 d . .
H12A H 0.0148 0.7818 0.0718 0.175 Uiso 1 calc . .
H12B H -0.0645 0.7609 0.0665 0.175 Uiso 1 calc . .
H12C H -0.0033 0.7295 0.0436 0.175 Uiso 1 calc . .
C13 C 0.09651(15) 0.82848(10) 0.19142(12) 0.0478(6) Uani 1 d . .
H13A H 0.0651 0.8226 0.1597 0.072 Uiso 1 calc . .
H13B H 0.1451 0.8197 0.1857 0.072 Uiso 1 calc . .
H13C H 0.0945 0.8639 0.201 0.072 Uiso 1 calc . .
C14 C 0.12500(16) 0.80386(11) 0.30456(12) 0.0509(7) Uani 1 d . .
H14A H 0.1199 0.8393 0.3131 0.076 Uiso 1 calc . .
H14B H 0.1745 0.7968 0.2997 0.076 Uiso 1 calc . .
H14C H 0.1108 0.7831 0.3327 0.076 Uiso 1 calc . .
C15 C -0.14685(17) 0.78384(12) 0.20439(14) 0.0568(8) Uani 1 d . .
H15A H -0.1527 0.8197 0.1969 0.085 Uiso 1 calc . .
H15B H -0.193 0.769 0.2089 0.085 Uiso 1 calc . .
H15C H -0.1269 0.7673 0.1757 0.085 Uiso 1 calc . .
C16 C -0.12608(15) 0.80436(10) 0.31948(13) 0.0503(7) Uani 1 d . .
H16A H -0.0915 0.8044 0.3501 0.075 Uiso 1 calc . .
H16B H -0.1679 0.7851 0.3266 0.075 Uiso 1 calc . .
H16C H -0.14 0.8389 0.3106 0.075 Uiso 1 calc . .
C17 C -0.09966(13) 0.68747(9) 0.31588(10) 0.0347(5) Uani 1 d . .
C18 C -0.16230(14) 0.66070(11) 0.30079(12) 0.0466(6) Uani 1 d . .
C19 C -0.19463(19) 0.63566(15) 0.33988(16) 0.0692(10) Uani 1 d . .
H19 H -0.2371 0.6175 0.3308 0.083 Uiso 1 calc . .
C20 C -0.1673(2) 0.63676(19) 0.38926(16) 0.0838(13) Uani 1 d . .
H20 H -0.1909 0.62 0.4146 0.101 Uiso 1 calc . .
C21 C -0.1055(2) 0.66194(16) 0.40348(14) 0.0708(10) Uani 1 d . .
H21 H -0.0862 0.6617 0.4386 0.085 Uiso 1 calc . .
C22 C -0.07088(17) 0.68757(11) 0.36799(11) 0.0474(6) Uani 1 d . .
C23 C -0.19259(14) 0.65782(11) 0.24587(14) 0.0509(7) Uani 1 d . .
H23 H -0.1638 0.6802 0.2256 0.061 Uiso 1 calc . .
C24 C -0.18731(19) 0.60489(13) 0.22467(17) 0.0678(10) Uani 1 d . .
H24A H -0.1381 0.5934 0.2302 0.102 Uiso 1 calc . .
H24B H -0.2031 0.6049 0.1877 0.102 Uiso 1 calc . .
H24C H -0.2174 0.5823 0.2425 0.102 Uiso 1 calc . .
C25 C -0.26933(18) 0.67642(14) 0.23798(17) 0.0698(10) Uani 1 d . .
H25A H -0.2995 0.6538 0.2556 0.105 Uiso 1 calc . .
H25B H -0.2855 0.6771 0.2011 0.105 Uiso 1 calc . .
H25C H -0.272 0.7102 0.2523 0.105 Uiso 1 calc . .
C26 C -0.00148(18) 0.71405(13) 0.38450(11) 0.0533(7) Uani 1 d . .
H26 H 0.0035 0.7418 0.3594 0.064 Uiso 1 calc . .
C27 C 0.0027(3) 0.7375(2) 0.43852(16) 0.0966(16) Uani 1 d . .
H27A H -0.0399 0.7575 0.4416 0.145 Uiso 1 calc . .
H27B H 0.0445 0.7591 0.4439 0.145 Uiso 1 calc . .
H27C H 0.0061 0.7109 0.4646 0.145 Uiso 1 calc . .
C28 C 0.0610(2) 0.67824(14) 0.38126(13) 0.0617(8) Uani 1 d . .
H28A H 0.0608 0.6526 0.4081 0.093 Uiso 1 calc . .
H28B H 0.1054 0.6971 0.3863 0.093 Uiso 1 calc . .
H28C H 0.0568 0.6621 0.3473 0.093 Uiso 1 calc . .
C29 C 0.01631(13) 0.45523(8) 0.20225(9) 0.0327(5) Uani 1 d . .
C30 C 0.02975(14) 0.43309(8) 0.25129(9) 0.0344(5) Uani 1 d . .
H30 H 0.0342 0.3976 0.251 0.041 Uiso 1 calc . .
C31 C 0.03759(13) 0.45473(8) 0.30036(9) 0.0334(5) Uani 1 d . .
C32 C 0.01595(15) 0.42000(9) 0.15686(10) 0.0395(5) Uani 1 d . .
H32A H -0.0254 0.427 0.1322 0.059 Uiso 1 calc . .
H32B H 0.0139 0.3853 0.1689 0.059 Uiso 1 calc . .
H32C H 0.0592 0.4249 0.1401 0.059 Uiso 1 calc . .
C33 C 0.05192(17) 0.41916(9) 0.34520(10) 0.0453(6) Uani 1 d . .
H33A H 0.0976 0.4274 0.3644 0.068 Uiso 1 calc . .
H33B H 0.0532 0.3847 0.3323 0.068 Uiso 1 calc . .
H33C H 0.0143 0.4223 0.368 0.068 Uiso 1 calc . .
C34 C -0.00812(15) 0.52124(9) 0.14231(9) 0.0371(5) Uani 1 d . .
C35 C 0.04591(17) 0.54527(10) 0.11914(10) 0.0466(6) Uani 1 d . .
C36 C 0.0319(2) 0.56189(12) 0.06819(12) 0.0588(8) Uani 1 d . .
H36 H 0.0686 0.5775 0.0519 0.071 Uiso 1 calc . .
C37 C -0.0344(2) 0.55605(12) 0.04087(11) 0.0585(8) Uani 1 d . .
C38 C -0.08757(19) 0.53471(11) 0.06525(11) 0.0534(7) Uani 1 d . .
H38 H -0.1334 0.5317 0.0471 0.064 Uiso 1 calc . .
C39 C -0.07610(16) 0.51736(10) 0.11602(10) 0.0432(6) Uani 1 d . .
C40 C 0.1173(2) 0.55337(15) 0.14796(14) 0.0674(10) Uani 1 d . .
H40A H 0.1505 0.5643 0.124 0.101 Uiso 1 calc . .
H40B H 0.1342 0.522 0.1644 0.101 Uiso 1 calc . .
H40C H 0.1141 0.5791 0.1744 0.101 Uiso 1 calc . .
C41 C -0.0469(3) 0.57280(17) -0.01530(14) 0.0864(14) Uani 1 d . .
H41A H -0.0902 0.5573 -0.0317 0.13 Uiso 1 calc . .
H41B H -0.0067 0.5625 -0.0335 0.13 Uiso 1 calc . .
H41C H -0.0516 0.6093 -0.0168 0.13 Uiso 1 calc . .
C42 C -0.13559(18) 0.49516(13) 0.14053(13) 0.0585(8) Uani 1 d . .
H42A H -0.1795 0.4991 0.1176 0.088 Uiso 1 calc . .
H42B H -0.1402 0.5122 0.1733 0.088 Uiso 1 calc . .
H42C H -0.1264 0.4595 0.147 0.088 Uiso 1 calc . .
C43 C 0.04036(15) 0.52052(9) 0.36211(9) 0.0381(5) Uani 1 d . .
C44 C 0.10686(17) 0.53303(10) 0.38775(10) 0.0452(6) Uani 1 d . .
C45 C 0.11037(19) 0.55193(11) 0.43762(11) 0.0527(7) Uani 1 d . .
H45 H 0.1551 0.5606 0.4551 0.063 Uiso 1 calc . .
C46 C 0.0497(2) 0.55842(12) 0.46254(12) 0.0579(8) Uani 1 d . .
C47 C -0.0150(2) 0.54556(14) 0.43672(13) 0.0636(9) Uani 1 d . .
H47 H -0.0566 0.5494 0.4536 0.076 Uiso 1 calc . .
C48 C -0.02076(18) 0.52709(12) 0.38657(11) 0.0508(7) Uani 1 d . .
C49 C 0.1731(2) 0.52656(16) 0.36230(15) 0.0708(10) Uani 1 d . .
H49A H 0.2128 0.5419 0.3837 0.106 Uiso 1 calc . .
H49B H 0.1675 0.5427 0.3284 0.106 Uiso 1 calc . .
H49C H 0.1825 0.4908 0.3582 0.106 Uiso 1 calc . .
C50 C 0.0534(3) 0.58071(16) 0.51638(14) 0.0813(12) Uani 1 d . .
H50A H 0.0467 0.6171 0.5139 0.122 Uiso 1 calc . .
H50B H 0.0997 0.5734 0.5351 0.122 Uiso 1 calc . .
H50C H 0.0162 0.566 0.5349 0.122 Uiso 1 calc . .
C51 C -0.0918(2) 0.51349(18) 0.35936(15) 0.0752(11) Uani 1 d . .
H51A H -0.1266 0.5117 0.3844 0.113 Uiso 1 calc . .
H51B H -0.0887 0.4809 0.3425 0.113 Uiso 1 calc . .
H51C H -0.1064 0.539 0.3334 0.113 Uiso 1 calc . .
C52 C 0.60260(13) 0.45116(11) 0.18884(11) 0.0415(6) Uani 1 d . .
C53 C 0.66989(16) 0.43062(14) 0.20254(14) 0.0583(8) Uani 1 d . .
C54 C 0.7077(2) 0.41338(19) 0.16322(19) 0.0855(13) Uani 1 d . .
H54 H 0.7529 0.3987 0.1718 0.103 Uiso 1 calc . .
C55 C 0.6812(3) 0.4170(2) 0.11219(19) 0.0943(15) Uani 1 d . .
H55 H 0.7092 0.4065 0.0861 0.113 Uiso 1 calc . .
C56 C 0.6143(2) 0.43592(18) 0.09881(15) 0.0782(12) Uani 1 d . .
H56 H 0.5956 0.437 0.0636 0.094 Uiso 1 calc . .
C57 C 0.57383(18) 0.45348(13) 0.13652(12) 0.0536(7) Uani 1 d . .
C58 C 0.69952(17) 0.42456(14) 0.25827(15) 0.0636(9) Uani 1 d . .
H58 H 0.6681 0.4435 0.2798 0.076 Uiso 1 calc . .
C59 C 0.6985(2) 0.37043(17) 0.27436(19) 0.0846(13) Uani 1 d . .
H59A H 0.6504 0.3571 0.267 0.127 Uiso 1 calc . .
H59B H 0.7135 0.3678 0.3114 0.127 Uiso 1 calc . .
H59C H 0.7309 0.3512 0.2551 0.127 Uiso 1 calc . .
C60 C 0.7738(2) 0.44634(19) 0.2687(2) 0.0956(16) Uani 1 d . .
H60A H 0.7918 0.4405 0.3048 0.143 Uiso 1 calc . .
H60B H 0.7723 0.4824 0.2617 0.143 Uiso 1 calc . .
H60C H 0.8051 0.43 0.2462 0.143 Uiso 1 calc . .
C61 C 0.49996(18) 0.47332(13) 0.12144(11) 0.0543(7) Uani 1 d . .
H61 H 0.4896 0.4984 0.1481 0.065 Uiso 1 calc . .
C62 C 0.44516(19) 0.43158(13) 0.12173(13) 0.0579(8) Uani 1 d . .
H62A H 0.4502 0.4085 0.0932 0.087 Uiso 1 calc . .
H62B H 0.3976 0.4461 0.1178 0.087 Uiso 1 calc . .
H62C H 0.4525 0.4133 0.1544 0.087 Uiso 1 calc . .
C63 C 0.4911(3) 0.4999(2) 0.06916(18) 0.1008(17) Uani 1 d . .
H63A H 0.5202 0.5302 0.0709 0.151 Uiso 1 calc . .
H63B H 0.4413 0.5089 0.0604 0.151 Uiso 1 calc . .
H63C H 0.5061 0.4774 0.0427 0.151 Uiso 1 calc . .
C64 C 0.62673(18) 0.54268(13) 0.30683(13) 0.0612(8) Uani 1 d . .
H64A H 0.6285 0.5785 0.315 0.092 Uiso 1 calc . .
H64B H 0.6748 0.5302 0.3045 0.092 Uiso 1 calc . .
H64C H 0.6056 0.5245 0.334 0.092 Uiso 1 calc . .
C65 C 0.6132(2) 0.56763(14) 0.19306(15) 0.0688(10) Uani 1 d . .
H65A H 0.5829 0.5647 0.1604 0.103 Uiso 1 calc . .
H65B H 0.6599 0.5535 0.1891 0.103 Uiso 1 calc . .
H65C H 0.6181 0.603 0.2027 0.103 Uiso 1 calc . .
C66 C 0.35832(18) 0.54782(13) 0.19983(13) 0.0598(8) Uani 1 d . .
H66A H 0.3618 0.5836 0.192 0.09 Uiso 1 calc . .
H66B H 0.3091 0.5395 0.2043 0.09 Uiso 1 calc . .
H66C H 0.3738 0.5281 0.1714 0.09 Uiso 1 calc . .
C67 C 0.38007(17) 0.56672(12) 0.31493(14) 0.0563(8) Uani 1 d . .
H67A H 0.4129 0.5629 0.3463 0.084 Uiso 1 calc . .
H67B H 0.334 0.5525 0.3206 0.084 Uiso 1 calc . .
H67C H 0.3744 0.6024 0.3065 0.084 Uiso 1 calc . .
C68 C 0.38024(15) 0.44696(10) 0.30713(11) 0.0435(6) Uani 1 d . .
C69 C 0.31609(18) 0.42576(15) 0.28591(17) 0.0678(10) Uani 1 d . .
C70 C 0.2734(3) 0.4039(2) 0.3198(3) 0.122(2) Uani 1 d . .
H70 H 0.2295 0.3897 0.3062 0.146 Uiso 1 calc . .
C71 C 0.2922(4) 0.4020(3) 0.3720(3) 0.153(4) Uani 1 d . .
H71 H 0.2615 0.387 0.3941 0.184 Uiso 1 calc . .
C72 C 0.3567(4) 0.4224(2) 0.3925(2) 0.117(2) Uani 1 d . .
H72 H 0.3704 0.4208 0.4285 0.14 Uiso 1 calc . .
C73 C 0.4011(2) 0.44491(13) 0.36018(13) 0.0641(9) Uani 1 d . .
C74 C 0.29477(18) 0.42352(16) 0.22943(18) 0.0757(11) Uani 1 d . .
H74 H 0.3273 0.446 0.2123 0.091 Uiso 1 calc . .
C75 C 0.3053(2) 0.36966(18) 0.2099(2) 0.0940(16) Uani 1 d . .
H75A H 0.3549 0.3598 0.2182 0.141 Uiso 1 calc . .
H75B H 0.2929 0.3684 0.1725 0.141 Uiso 1 calc . .
H75C H 0.2749 0.3466 0.2267 0.141 Uiso 1 calc . .
C76 C 0.2193(2) 0.4420(2) 0.2146(3) 0.129(3) Uani 1 d . .
H76A H 0.1859 0.4195 0.2293 0.194 Uiso 1 calc . .
H76B H 0.2093 0.4424 0.177 0.194 Uiso 1 calc . .
H76C H 0.2143 0.4759 0.2281 0.194 Uiso 1 calc . .
C77 C 0.4736(3) 0.46526(15) 0.38236(13) 0.0744(11) Uani 1 d . .
H77 H 0.4875 0.4912 0.3577 0.089 Uiso 1 calc . .
C78 C 0.5288(3) 0.42374(17) 0.38376(17) 0.0944(16) Uani 1 d . .
H78A H 0.576 0.4381 0.3924 0.142 Uiso 1 calc . .
H78B H 0.5264 0.4075 0.3499 0.142 Uiso 1 calc . .
H78C H 0.5194 0.3989 0.4099 0.142 Uiso 1 calc . .
C79 C 0.4793(5) 0.4895(3) 0.4351(2) 0.155(3) Uani 1 d . .
H79A H 0.5172 0.4733 0.4576 0.232 Uiso 1 calc . .
H79B H 0.4344 0.4857 0.45 0.232 Uiso 1 calc . .
H79C H 0.4901 0.5252 0.4319 0.232 Uiso 1 calc . .
C80 C 0.4860(2) 0.20558(10) 0.20272(11) 0.0527(8) Uani 1 d . .
C81 C 0.4959(2) 0.18340(10) 0.25176(11) 0.0651(11) Uani 1 d . .
H81 H 0.5006 0.148 0.2516 0.078 Uiso 1 calc . .
C82 C 0.4999(2) 0.20506(10) 0.30083(11) 0.0567(8) Uani 1 d . .
C83 C 0.4868(3) 0.17045(11) 0.15727(12) 0.0681(11) Uani 1 d . .
H83A H 0.4412 0.1722 0.136 0.102 Uiso 1 calc . .
H83B H 0.4951 0.1361 0.1698 0.102 Uiso 1 calc . .
H83C H 0.5247 0.1803 0.1366 0.102 Uiso 1 calc . .
C84 C 0.5085(3) 0.16925(12) 0.34608(13) 0.0849(15) Uani 1 d . .
H84A H 0.5507 0.1784 0.3691 0.127 Uiso 1 calc . .
H84B H 0.5137 0.135 0.3335 0.127 Uiso 1 calc . .
H84C H 0.4667 0.1711 0.365 0.127 Uiso 1 calc . .
C85 C 0.46461(15) 0.27178(8) 0.14201(9) 0.0356(5) Uani 1 d . .
C86 C 0.39823(16) 0.27134(10) 0.11475(10) 0.0438(6) Uani 1 d . .
C87 C 0.39030(17) 0.29060(11) 0.06451(11) 0.0484(6) Uani 1 d . .
H87 H 0.3447 0.2903 0.0457 0.058 Uiso 1 calc . .
C88 C 0.44634(16) 0.31002(10) 0.04142(10) 0.0436(6) Uani 1 d . .
C89 C 0.51257(16) 0.31071(11) 0.06957(10) 0.0453(6) Uani 1 d . .
H89 H 0.5517 0.3238 0.0541 0.054 Uiso 1 calc . .
C90 C 0.52299(16) 0.29271(10) 0.11997(10) 0.0435(6) Uani 1 d . .
C91 C 0.3362(2) 0.25043(15) 0.13809(14) 0.0678(10) Uani 1 d . .
H91A H 0.3375 0.2138 0.1366 0.102 Uiso 1 calc . .
H91B H 0.2924 0.2625 0.1189 0.102 Uiso 1 calc . .
H91C H 0.3379 0.2613 0.1741 0.102 Uiso 1 calc . .
C92 C 0.4371(2) 0.33070(15) -0.01303(12) 0.0659(9) Uani 1 d . .
H92A H 0.3899 0.3221 -0.0294 0.099 Uiso 1 calc . .
H92B H 0.473 0.3161 -0.0329 0.099 Uiso 1 calc . .
H92C H 0.4425 0.3672 -0.0119 0.099 Uiso 1 calc . .
C93 C 0.59466(19) 0.29643(18) 0.14972(14) 0.0723(10) Uani 1 d . .
H93A H 0.6288 0.3086 0.127 0.108 Uiso 1 calc . .
H93B H 0.6093 0.2633 0.1631 0.108 Uiso 1 calc . .
H93C H 0.5927 0.3198 0.1785 0.108 Uiso 1 calc . .
C94 C 0.50135(16) 0.27046(9) 0.36268(10) 0.0404(6) Uani 1 d . .
C95 C 0.43924(17) 0.28220(12) 0.38394(11) 0.0500(7) Uani 1 d . .
C96 C 0.44433(19) 0.29956(13) 0.43459(12) 0.0567(8) Uani 1 d . .
H96 H 0.4022 0.3077 0.4494 0.068 Uiso 1 calc . .
C97 C 0.50880(18) 0.30535(11) 0.46403(10) 0.0484(7) Uani 1 d . .
C98 C 0.56883(18) 0.29470(12) 0.44167(11) 0.0520(7) Uani 1 d . .
H98 H 0.6135 0.299 0.4612 0.062 Uiso 1 calc . .
C99 C 0.56640(17) 0.27767(11) 0.39113(11) 0.0478(6) Uani 1 d . .
C100 C 0.3676(2) 0.2766(2) 0.35291(18) 0.1002(18) Uani 1 d . .
H10A H 0.3654 0.2982 0.3224 0.15 Uiso 1 calc . .
H10B H 0.3303 0.2863 0.3742 0.15 Uiso 1 calc . .
H10C H 0.3607 0.2416 0.3421 0.15 Uiso 1 calc . .
C101 C 0.5122(2) 0.32359(14) 0.51887(12) 0.0677(10) Uani 1 d . .
H10D H 0.5594 0.3171 0.5365 0.101 Uiso 1 calc . .
H10E H 0.4768 0.3059 0.5367 0.101 Uiso 1 calc . .
H10F H 0.5026 0.3597 0.5191 0.101 Uiso 1 calc . .
C102 C 0.6338(2) 0.2675(2) 0.36850(16) 0.0860(13) Uani 1 d . .
H10G H 0.6385 0.291 0.3402 0.129 Uiso 1 calc . .
H10H H 0.6334 0.2331 0.3553 0.129 Uiso 1 calc . .
H10I H 0.6738 0.2718 0.3951 0.129 Uiso 1 calc . .

loop_
_atom_site_aniso_label
_atom_site_aniso_U_11
_atom_site_aniso_U_22
_atom_site_aniso_U_33
_atom_site_aniso_U_23
_atom_site_aniso_U_13
_atom_site_aniso_U_12
Si1 0.0329(3) 0.0180(3) 0.0437(4) -0.0013(2) 0.0098(2) -0.0029(2)
Si2 0.0282(3) 0.0205(3) 0.0538(4) -0.0002(2) 0.0082(3) 0.0023(2)
Si3 0.0349(3) 0.0342(3) 0.0488(4) 0.0015(3) 0.0065(3) -0.0145(3)
Si4 0.0327(3) 0.0260(3) 0.0480(4) -0.0061(3) 0.0031(3) 0.0078(2)
Al1 0.0253(3) 0.0163(3) 0.0261(3) 0.0005(2) 0.0052(2) 0.0001(2)
Al2 0.0282(3) 0.0162(3) 0.0271(3) -0.0002(2) 0.0055(2) 0.0006(2)
Mg1 0.0481(4) 0.0163(3) 0.0285(4) 0.0003(3) -0.0012(3) -0.0001(3)
Mg2 0.0664(6) 0.0170(3) 0.0276(4) 0.0003(3) 0.0065(3) 0.0029(3)
O1 0.0380(9) 0.0184(7) 0.0642(12) -0.0003(7) 0.0169(8) -0.0013(6)
O2 0.0393(9) 0.0176(7) 0.0387(9) 0.0000(6) 0.0081(7) 0.0031(6)
O3 0.0459(10) 0.0202(8) 0.0683(13) -0.0011(7) 0.0098(9) -0.0029(7)
O4 0.0614(12) 0.0221(8) 0.0402(10) -0.0003(6) 0.0075(8) 0.0023(7)
N1 0.0291(9) 0.0221(8) 0.0292(9) 0.0003(7) 0.0074(7) -0.0012(7)
N2 0.0291(9) 0.0191(8) 0.0341(10) -0.0007(7) 0.0067(7) 0.0004(6)
N3 0.0485(12) 0.0233(9) 0.0283(10) 0.0010(7) -0.0006(8) -0.0012(8)
N4 0.0532(12) 0.0255(9) 0.0290(10) -0.0003(7) 0.0002(8) -0.0007(8)
N5 0.0243(9) 0.0321(9) 0.0329(10) 0.0016(7) 0.0064(7) 0.0010(7)
N6 0.0272(9) 0.0253(8) 0.0318(9) -0.0040(7) 0.0087(7) -0.0048(7)
N7 0.0750(16) 0.0250(9) 0.0272(10) 0.0005(8) 0.0075(9) 0.0038(9)
N8 0.0851(18) 0.0245(10) 0.0273(10) 0.0000(8) 0.0067(10) 0.0012(10)
C1 0.0435(13) 0.0288(11) 0.0404(13) -0.0040(9) 0.0181(10) -0.0062(9)
C2 0.0386(14) 0.0422(14) 0.074(2) -0.0168(13) 0.0227(13) -0.0088(11)
C3 0.053(2) 0.070(2) 0.123(4) -0.035(2) 0.051(2) -0.0140(17)
C4 0.108(4) 0.093(3) 0.093(3) -0.040(3) 0.072(3) -0.032(3)
C5 0.117(4) 0.082(3) 0.052(2) -0.0204(19) 0.045(2) -0.032(3)
C6 0.075(2) 0.0485(15) 0.0382(14) -0.0031(12) 0.0204(14) -0.0178(14)
C7 0.0304(13) 0.0481(16) 0.092(2) -0.0160(16) 0.0004(14) 0.0062(11)
C8 0.0414(16) 0.0568(19) 0.107(3) -0.0071(19) -0.0027(17) 0.0011(14)
C9 0.050(2) 0.071(3) 0.169(5) -0.006(3) -0.019(3) -0.0126(19)
C10 0.083(2) 0.0572(18) 0.0390(16) 0.0067(13) -0.0053(15) -0.0074(16)
C11 0.075(2) 0.065(2) 0.0544(19) -0.0033(16) -0.0100(16) -0.0090(17)
C12 0.154(5) 0.123(5) 0.067(3) 0.042(3) -0.019(3) -0.011(4)
C13 0.0467(15) 0.0349(13) 0.0636(18) 0.0073(12) 0.0141(13) -0.0079(11)
C14 0.0533(16) 0.0392(14) 0.0598(18) -0.0146(12) 0.0040(13) -0.0077(12)
C15 0.0526(17) 0.0458(16) 0.070(2) 0.0114(14) -0.0039(14) 0.0074(13)
C16 0.0415(14) 0.0355(13) 0.077(2) -0.0104(13) 0.0187(13) 0.0065(11)
C17 0.0342(12) 0.0294(11) 0.0429(13) -0.0032(9) 0.0156(10) 0.0000(9)
C18 0.0348(13) 0.0422(14) 0.0657(18) -0.0011(13) 0.0189(12) -0.0056(11)
C19 0.0537(19) 0.069(2) 0.088(3) 0.0085(19) 0.0252(18) -0.0171(16)
C20 0.085(3) 0.107(3) 0.067(3) 0.009(2) 0.043(2) -0.012(2)
C21 0.084(3) 0.085(3) 0.0475(18) 0.0051(17) 0.0281(17) 0.000(2)
C22 0.0594(17) 0.0485(15) 0.0372(14) -0.0017(11) 0.0184(12) 0.0059(13)
C23 0.0308(13) 0.0413(14) 0.081(2) -0.0070(14) 0.0065(12) -0.0097(10)
C24 0.0534(19) 0.0504(18) 0.096(3) -0.0156(18) -0.0081(18) -0.0026(14)
C25 0.0428(17) 0.0576(19) 0.107(3) -0.0102(19) -0.0027(17) -0.0053(14)
C26 0.0615(18) 0.0604(18) 0.0373(15) -0.0074(13) 0.0015(12) 0.0106(14)
C27 0.125(4) 0.107(4) 0.056(2) -0.028(2) 0.001(2) 0.007(3)
C28 0.069(2) 0.063(2) 0.0516(18) -0.0014(15) -0.0046(15) 0.0122(16)
C29 0.0413(12) 0.0231(10) 0.0335(12) -0.0036(9) 0.0037(9) -0.0030(9)
C30 0.0518(14) 0.0177(9) 0.0333(12) 0.0003(8) 0.0030(10) -0.0003(9)
C31 0.0428(13) 0.0250(10) 0.0317(12) 0.0025(9) 0.0009(9) -0.0022(9)
C32 0.0546(15) 0.0272(11) 0.0362(13) -0.0042(9) 0.0030(11) 0.0021(10)
C33 0.0725(19) 0.0271(11) 0.0361(13) 0.0045(10) 0.0044(12) -0.0014(11)
C34 0.0592(16) 0.0253(10) 0.0259(11) -0.0007(8) -0.0002(10) 0.0001(10)
C35 0.0672(18) 0.0389(13) 0.0336(13) 0.0026(10) 0.0045(12) -0.0073(12)
C36 0.092(3) 0.0444(16) 0.0417(16) 0.0075(12) 0.0127(15) -0.0088(15)
C37 0.095(3) 0.0467(16) 0.0325(14) 0.0015(12) 0.0011(15) 0.0101(16)
C38 0.074(2) 0.0438(15) 0.0392(15) -0.0035(12) -0.0102(13) 0.0114(14)
C39 0.0605(17) 0.0322(12) 0.0355(13) -0.0037(10) -0.0012(11) 0.0075(11)
C40 0.073(2) 0.075(2) 0.0540(19) 0.0099(17) 0.0056(16) -0.0246(19)
C41 0.132(4) 0.080(3) 0.044(2) 0.0128(18) -0.001(2) 0.015(3)
C42 0.0547(18) 0.0629(19) 0.0566(18) -0.0094(15) 0.0001(14) 0.0072(15)
C43 0.0595(16) 0.0247(10) 0.0288(12) 0.0028(9) -0.0014(10) 0.0021(10)
C44 0.0616(17) 0.0356(12) 0.0359(13) 0.0015(10) -0.0065(11) -0.0063(11)
C45 0.075(2) 0.0405(14) 0.0393(15) 0.0002(11) -0.0099(13) -0.0075(13)
C46 0.092(3) 0.0443(15) 0.0355(15) -0.0032(12) -0.0048(14) -0.0027(15)
C47 0.082(2) 0.066(2) 0.0438(17) -0.0098(15) 0.0083(15) 0.0056(17)
C48 0.0660(19) 0.0482(15) 0.0367(14) -0.0068(12) -0.0017(12) 0.0037(13)
C49 0.067(2) 0.080(3) 0.064(2) -0.0084(19) 0.0016(17) -0.0152(19)
C50 0.122(4) 0.074(3) 0.0453(19) -0.0157(17) -0.003(2) 0.001(2)
C51 0.063(2) 0.098(3) 0.064(2) -0.023(2) 0.0031(17) 0.003(2)
C52 0.0325(12) 0.0517(15) 0.0428(14) -0.0029(11) 0.0160(10) -0.0016(10)
C53 0.0341(14) 0.069(2) 0.074(2) -0.0099(17) 0.0170(14) 0.0058(13)
C54 0.049(2) 0.108(3) 0.104(3) -0.020(3) 0.033(2) 0.016(2)
C55 0.085(3) 0.124(4) 0.083(3) -0.020(3) 0.052(3) 0.010(3)
C56 0.084(3) 0.103(3) 0.053(2) -0.012(2) 0.0315(19) -0.006(2)
C57 0.0599(18) 0.0616(18) 0.0421(15) 0.0002(13) 0.0186(13) -0.0082(14)
C58 0.0357(15) 0.074(2) 0.079(2) -0.0049(18) -0.0032(14) 0.0174(14)
C59 0.060(2) 0.087(3) 0.102(3) 0.008(2) -0.014(2) 0.007(2)
C60 0.049(2) 0.094(3) 0.140(5) -0.001(3) -0.011(2) 0.008(2)
C61 0.068(2) 0.0587(18) 0.0357(14) 0.0045(13) 0.0021(13) -0.0012(15)
C62 0.0616(19) 0.0589(18) 0.0511(18) -0.0090(14) -0.0041(14) -0.0006(15)
C63 0.115(4) 0.120(4) 0.065(3) 0.036(3) -0.001(2) -0.006(3)
C64 0.0570(19) 0.062(2) 0.063(2) -0.0141(16) 0.0022(15) -0.0203(15)
C65 0.063(2) 0.067(2) 0.077(2) 0.0129(18) 0.0115(17) -0.0341(17)
C66 0.0597(19) 0.0536(18) 0.064(2) 0.0003(15) -0.0048(15) 0.0179(15)
C67 0.0482(16) 0.0491(16) 0.072(2) -0.0201(15) 0.0077(14) 0.0144(13)
C68 0.0440(14) 0.0423(13) 0.0481(15) -0.0042(11) 0.0221(11) -0.0050(11)
C69 0.0442(17) 0.067(2) 0.096(3) -0.0108(19) 0.0265(17) -0.0155(15)
C70 0.082(3) 0.103(4) 0.194(7) -0.005(4) 0.078(4) -0.039(3)
C71 0.180(7) 0.136(6) 0.170(7) 0.020(5) 0.137(6) -0.027(5)
C72 0.175(6) 0.103(4) 0.088(4) 0.014(3) 0.091(4) -0.007(4)
C73 0.097(3) 0.0582(19) 0.0419(16) 0.0003(14) 0.0310(17) 0.0038(18)
C74 0.0389(17) 0.078(2) 0.108(3) -0.022(2) -0.0029(18) -0.0180(16)
C75 0.053(2) 0.090(3) 0.134(4) -0.040(3) -0.011(2) -0.018(2)
C76 0.046(2) 0.124(5) 0.212(7) -0.048(5) -0.015(3) -0.007(3)
C77 0.122(4) 0.059(2) 0.0398(17) -0.0054(15) -0.0037(19) 0.007(2)
C78 0.139(5) 0.069(3) 0.069(3) 0.007(2) -0.022(3) 0.012(3)
C79 0.280(11) 0.124(5) 0.055(3) -0.031(3) -0.002(4) 0.011(6)
C80 0.101(2) 0.0261(12) 0.0322(13) -0.0025(10) 0.0098(14) 0.0053(13)
C81 0.138(3) 0.0192(11) 0.0377(16) 0.0011(10) 0.0076(18) 0.0091(14)
C82 0.109(3) 0.0275(12) 0.0338(14) 0.0025(10) 0.0087(15) 0.0056(14)
C83 0.137(4) 0.0286(13) 0.0385(16) -0.0043(11) 0.0092(18) 0.0122(17)
C84 0.185(5) 0.0292(14) 0.0398(17) 0.0049(12) 0.007(2) 0.005(2)
C85 0.0570(15) 0.0223(10) 0.0274(11) -0.0001(8) 0.0042(10) 0.0052(9)
C86 0.0605(17) 0.0380(13) 0.0335(13) -0.0058(10) 0.0078(11) -0.0098(11)
C87 0.0545(16) 0.0528(16) 0.0361(14) -0.0036(12) -0.0039(11) -0.0015(13)
C88 0.0643(17) 0.0389(13) 0.0273(12) 0.0025(10) 0.0035(11) 0.0076(12)
C89 0.0548(16) 0.0470(14) 0.0355(13) 0.0058(11) 0.0114(11) 0.0055(12)
C90 0.0528(16) 0.0441(14) 0.0341(13) 0.0042(10) 0.0066(11) 0.0097(11)
C91 0.073(2) 0.078(2) 0.0540(19) -0.0068(17) 0.0135(16) -0.0280(19)
C92 0.088(3) 0.072(2) 0.0373(16) 0.0114(15) 0.0026(15) 0.0127(19)
C93 0.056(2) 0.105(3) 0.055(2) 0.011(2) 0.0035(15) 0.010(2)
C94 0.0673(17) 0.0233(10) 0.0307(12) 0.0016(9) 0.0051(11) -0.0004(10)
C95 0.0576(17) 0.0545(16) 0.0383(14) -0.0091(12) 0.0069(12) -0.0138(13)
C96 0.066(2) 0.066(2) 0.0396(15) -0.0121(14) 0.0124(13) -0.0105(15)
C97 0.075(2) 0.0393(13) 0.0311(13) -0.0022(10) 0.0067(12) -0.0053(13)
C98 0.0661(19) 0.0505(16) 0.0368(14) 0.0028(12) -0.0062(13) 0.0027(14)
C99 0.0614(18) 0.0448(14) 0.0373(14) 0.0037(11) 0.0051(12) 0.0111(12)
C100 0.067(3) 0.157(5) 0.075(3) -0.042(3) 0.003(2) -0.026(3)
C101 0.102(3) 0.066(2) 0.0353(16) -0.0090(14) 0.0067(16) -0.0100(19)
C102 0.077(3) 0.116(4) 0.065(2) -0.007(2) 0.006(2) 0.028(3)

loop_
_atom_type_symbol
_atom_type_description
_atom_type_scat_dispersion_real
_atom_type_scat_dispersion_imag
_atom_type_scat_source
C C 0.0181 0.0091 'International Tables Vol C Tables 4.2.6.8 and 6.1.1.4'
H H 0 0 'International Tables Vol C Tables 4.2.6.8 and 6.1.1.4'
N N 0.0311 0.018 'International Tables Vol C Tables 4.2.6.8 and 6.1.1.4'
O O 0.0492 0.0322 'International Tables Vol C Tables 4.2.6.8 and 6.1.1.4'
Mg Mg 0.1719 0.1771 'International Tables Vol C Tables 4.2.6.8 and 6.1.1.4'
Al Al 0.213 0.2455 'International Tables Vol C Tables 4.2.6.8 and 6.1.1.4'
Si Si 0.2541 0.3302 'International Tables Vol C Tables 4.2.6.8 and 6.1.1.4'

loop_
_exptl_crystal_face_index_h
_exptl_crystal_face_index_k
_exptl_crystal_face_index_l
_exptl_crystal_face_perp_dist
-9 -3 13 0.0995
-10 -9 -2 0.0731
6 10 -11 0.1107
8 7 -12 0.1122
-9 -4 -10 0.0494
8 6 10 0.0858
10 4 7 0.0667
-7 -8 12 0.1299
7 8 10 0.1
10 2 9 0.0847
10 -4 7 0.1105
-8 -7 -10 0.05
2 -10 13 0.1724
0 3 -17 0.0875
-9 3 12 0.1154
7 -14 -6 0.135
-12 -3 6 0.0733
-11 -7 5 0.0836
9 11 -4 0.0922
-1 -1 17 0.1146
-3 17 0 0.2292
10 9 -5 0.0895
-12 -4 -1 0.054
9 11 2 0.0867
11 7 2 0.0646
9 9 7 0.0839
11 -1 5 0.0851
-9 -2 -9 0.0497

loop_
_geom_angle_atom_site_label_1
_geom_angle_atom_site_label_2
_geom_angle_atom_site_label_3
_geom_angle
_geom_angle_site_symmetry_1
_geom_angle_site_symmetry_3
_geom_angle_publ_flag
O1 Si1 N1 107.40(9) . . ?
O1 Si1 C13 109.87(12) . . ?
N1 Si1 C13 110.80(11) . . ?
O1 Si1 C14 105.96(13) . . ?
N1 Si1 C14 114.13(12) . . ?
C13 Si1 C14 108.53(14) . . ?
O1 Si2 N2 107.01(9) . . ?
O1 Si2 C16 110.11(12) . . ?
N2 Si2 C16 110.45(12) . . ?
O1 Si2 C15 105.77(13) . . ?
N2 Si2 C15 114.06(12) . . ?
C16 Si2 C15 109.29(15) . . ?
O3 Si3 N5 107.24(9) . . ?
O3 Si3 C64 105.96(14) . . ?
N5 Si3 C64 114.14(14) . . ?
O3 Si3 C65 110.68(15) . . ?
N5 Si3 C65 109.84(15) . . ?
C64 Si3 C65 108.90(16) . . ?
O3 Si4 N6 106.68(9) . . ?
O3 Si4 C67 110.38(13) . . ?
N6 Si4 C67 110.86(13) . . ?
O3 Si4 C66 105.31(15) . . ?
N6 Si4 C66 114.94(13) . . ?
C67 Si4 C66 108.48(15) . . ?
O2 Al1 N1 125.44(9) . . ?
O2 Al1 N2 123.80(9) . . ?
N1 Al1 N2 110.75(8) . . ?
O4 Al2 N5 124.37(10) . . ?
O4 Al2 N6 124.99(9) . . ?
N5 Al2 N6 110.63(9) . . ?
O2 Mg1 N4 132.89(9) . . ?
O2 Mg1 N3 129.93(8) . . ?
N4 Mg1 N3 97.03(8) . . ?
O4 Mg2 N7 130.29(9) . . ?
O4 Mg2 N8 132.20(9) . . ?
N7 Mg2 N8 97.32(9) . . ?
Si2 O1 Si1 137.05(11) . . ?
Al1 O2 Mg1 173.58(11) . . ?
Si3 O3 Si4 137.59(11) . . ?
Al2 O4 Mg2 174.41(14) . . ?
C1 N1 Si1 119.21(14) . . ?
C1 N1 Al1 117.99(14) . . ?
Si1 N1 Al1 122.47(11) . . ?
C17 N2 Si2 118.89(15) . . ?
C17 N2 Al1 117.67(14) . . ?
Si2 N2 Al1 123.22(11) . . ?
C29 N3 C34 118.4(2) . . ?
C29 N3 Mg1 121.70(16) . . ?
C34 N3 Mg1 119.80(15) . . ?
C31 N4 C43 119.1(2) . . ?
C31 N4 Mg1 121.38(16) . . ?
C43 N4 Mg1 119.41(15) . . ?
C52 N5 Si3 118.52(16) . . ?
C52 N5 Al2 119.13(16) . . ?
Si3 N5 Al2 122.07(11) . . ?
C68 N6 Si4 118.63(16) . . ?
C68 N6 Al2 117.65(16) . . ?
Si4 N6 Al2 123.70(11) . . ?
C80 N7 C85 118.8(2) . . ?
C80 N7 Mg2 121.00(18) . . ?
C85 N7 Mg2 119.86(15) . . ?
C82 N8 C94 118.5(2) . . ?
C82 N8 Mg2 121.08(19) . . ?
C94 N8 Mg2 120.39(16) . . ?
C2 C1 C6 120.6(3) . . ?
C2 C1 N1 120.8(2) . . ?
C6 C1 N1 118.6(2) . . ?
C3 C2 C1 118.2(3) . . ?
C3 C2 C7 120.0(3) . . ?
C1 C2 C7 121.8(3) . . ?
C4 C3 C2 121.3(4) . . ?
C4 C3 H3 119.3 . . ?
C2 C3 H3 119.3 . . ?
C3 C4 C5 120.3(3) . . ?
C3 C4 H4 119.9 . . ?
C5 C4 H4 119.9 . . ?
C4 C5 C6 121.2(4) . . ?
C4 C5 H5 119.4 . . ?
C6 C5 H5 119.4 . . ?
C5 C6 C1 118.3(4) . . ?
C5 C6 C10 121.2(3) . . ?
C1 C6 C10 120.4(3) . . ?
C2 C7 C9 115.0(4) . . ?
C2 C7 C8 111.3(3) . . ?
C9 C7 C8 109.8(3) . . ?
C2 C7 H7 106.8 . . ?
C9 C7 H7 106.8 . . ?
C8 C7 H7 106.8 . . ?
C7 C8 H8A 109.5 . . ?
C7 C8 H8B 109.5 . . ?
H8A C8 H8B 109.5 . . ?
C7 C8 H8C 109.5 . . ?
H8A C8 H8C 109.5 . . ?
H8B C8 H8C 109.5 . . ?
C7 C9 H9A 109.5 . . ?
C7 C9 H9B 109.5 . . ?
H9A C9 H9B 109.5 . . ?
C7 C9 H9C 109.5 . . ?
H9A C9 H9C 109.5 . . ?
H9B C9 H9C 109.5 . . ?
C12 C10 C6 114.1(4) . . ?
C12 C10 C11 110.3(3) . . ?
C6 C10 C11 109.9(3) . . ?
C12 C10 H10 107.4 . . ?
C6 C10 H10 107.4 . . ?
C11 C10 H10 107.4 . . ?
C10 C11 H11A 109.5 . . ?
C10 C11 H11B 109.5 . . ?
H11A C11 H11B 109.5 . . ?
C10 C11 H11C 109.5 . . ?
H11A C11 H11C 109.5 . . ?
H11B C11 H11C 109.5 . . ?
C10 C12 H12A 109.5 . . ?
C10 C12 H12B 109.5 . . ?
H12A C12 H12B 109.5 . . ?
C10 C12 H12C 109.5 . . ?
H12A C12 H12C 109.5 . . ?
H12B C12 H12C 109.5 . . ?
Si1 C13 H13A 109.5 . . ?
Si1 C13 H13B 109.5 . . ?
H13A C13 H13B 109.5 . . ?
Si1 C13 H13C 109.5 . . ?
H13A C13 H13C 109.5 . . ?
H13B C13 H13C 109.5 . . ?
Si1 C14 H14A 109.5 . . ?
Si1 C14 H14B 109.5 . . ?
H14A C14 H14B 109.5 . . ?
Si1 C14 H14C 109.5 . . ?
H14A C14 H14C 109.5 . . ?
H14B C14 H14C 109.5 . . ?
Si2 C15 H15A 109.5 . . ?
Si2 C15 H15B 109.5 . . ?
H15A C15 H15B 109.5 . . ?
Si2 C15 H15C 109.5 . . ?
H15A C15 H15C 109.5 . . ?
H15B C15 H15C 109.5 . . ?
Si2 C16 H16A 109.5 . . ?
Si2 C16 H16B 109.5 . . ?
H16A C16 H16B 109.5 . . ?
Si2 C16 H16C 109.5 . . ?
H16A C16 H16C 109.5 . . ?
H16B C16 H16C 109.5 . . ?
C18 C17 C22 120.0(2) . . ?
C18 C17 N2 120.5(2) . . ?
C22 C17 N2 119.5(2) . . ?
C17 C18 C19 117.2(3) . . ?
C17 C18 C23 121.6(2) . . ?
C19 C18 C23 121.1(3) . . ?
C20 C19 C18 122.0(4) . . ?
C20 C19 H19 119 . . ?
C18 C19 H19 119 . . ?
C19 C20 C21 120.4(3) . . ?
C19 C20 H20 119.8 . . ?
C21 C20 H20 119.8 . . ?
C20 C21 C22 121.3(4) . . ?
C20 C21 H21 119.3 . . ?
C22 C21 H21 119.3 . . ?
C21 C22 C17 118.9(3) . . ?
C21 C22 C26 120.3(3) . . ?
C17 C22 C26 120.7(3) . . ?
C18 C23 C24 111.3(3) . . ?
C18 C23 C25 112.2(3) . . ?
C24 C23 C25 110.4(3) . . ?
C18 C23 H23 107.6 . . ?
C24 C23 H23 107.6 . . ?
C25 C23 H23 107.6 . . ?
C23 C24 H24A 109.5 . . ?
C23 C24 H24B 109.5 . . ?
H24A C24 H24B 109.5 . . ?
C23 C24 H24C 109.5 . . ?
H24A C24 H24C 109.5 . . ?
H24B C24 H24C 109.5 . . ?
C23 C25 H25A 109.5 . . ?
C23 C25 H25B 109.5 . . ?
H25A C25 H25B 109.5 . . ?
C23 C25 H25C 109.5 . . ?
H25A C25 H25C 109.5 . . ?
H25B C25 H25C 109.5 . . ?
C22 C26 C28 110.4(3) . . ?
C22 C26 C27 114.1(3) . . ?
C28 C26 C27 109.9(3) . . ?
C22 C26 H26 107.4 . . ?
C28 C26 H26 107.4 . . ?
C27 C26 H26 107.4 . . ?
C26 C27 H27A 109.5 . . ?
C26 C27 H27B 109.5 . . ?
H27A C27 H27B 109.5 . . ?
C26 C27 H27C 109.5 . . ?
H27A C27 H27C 109.5 . . ?
H27B C27 H27C 109.5 . . ?
C26 C28 H28A 109.5 . . ?
C26 C28 H28B 109.5 . . ?
H28A C28 H28B 109.5 . . ?
C26 C28 H28C 109.5 . . ?
H28A C28 H28C 109.5 . . ?
H28B C28 H28C 109.5 . . ?
N3 C29 C30 124.3(2) . . ?
N3 C29 C32 119.8(2) . . ?
C30 C29 C32 115.9(2) . . ?
C31 C30 C29 130.6(2) . . ?
C31 C30 H30 114.7 . . ?
C29 C30 H30 114.7 . . ?
N4 C31 C30 124.9(2) . . ?
N4 C31 C33 118.8(2) . . ?
C30 C31 C33 116.3(2) . . ?
C29 C32 H32A 109.5 . . ?
C29 C32 H32B 109.5 . . ?
H32A C32 H32B 109.5 . . ?
C29 C32 H32C 109.5 . . ?
H32A C32 H32C 109.5 . . ?
H32B C32 H32C 109.5 . . ?
C31 C33 H33A 109.5 . . ?
C31 C33 H33B 109.5 . . ?
H33A C33 H33B 109.5 . . ?
C31 C33 H33C 109.5 . . ?
H33A C33 H33C 109.5 . . ?
H33B C33 H33C 109.5 . . ?
C35 C34 C39 120.2(2) . . ?
C35 C34 N3 118.4(2) . . ?
C39 C34 N3 121.3(2) . . ?
C36 C35 C34 118.7(3) . . ?
C36 C35 C40 120.2(3) . . ?
C34 C35 C40 121.1(3) . . ?
C37 C36 C35 121.5(3) . . ?
C37 C36 H36 119.2 . . ?
C35 C36 H36 119.2 . . ?
C38 C37 C36 118.7(3) . . ?
C38 C37 C41 121.2(4) . . ?
C36 C37 C41 120.0(4) . . ?
C37 C38 C39 121.8(3) . . ?
C37 C38 H38 119.1 . . ?
C39 C38 H38 119.1 . . ?
C38 C39 C34 118.8(3) . . ?
C38 C39 C42 119.5(3) . . ?
C34 C39 C42 121.7(3) . . ?
C35 C40 H40A 109.5 . . ?
C35 C40 H40B 109.5 . . ?
H40A C40 H40B 109.5 . . ?
C35 C40 H40C 109.5 . . ?
H40A C40 H40C 109.5 . . ?
H40B C40 H40C 109.5 . . ?
C37 C41 H41A 109.5 . . ?
C37 C41 H41B 109.5 . . ?
H41A C41 H41B 109.5 . . ?
C37 C41 H41C 109.5 . . ?
H41A C41 H41C 109.5 . . ?
H41B C41 H41C 109.5 . . ?
C39 C42 H42A 109.5 . . ?
C39 C42 H42B 109.5 . . ?
H42A C42 H42B 109.5 . . ?
C39 C42 H42C 109.5 . . ?
H42A C42 H42C 109.5 . . ?
H42B C42 H42C 109.5 . . ?
C48 C43 C44 120.2(2) . . ?
C48 C43 N4 119.6(2) . . ?
C44 C43 N4 120.1(3) . . ?
C45 C44 C43 118.9(3) . . ?
C45 C44 C49 119.9(3) . . ?
C43 C44 C49 121.2(3) . . ?
C44 C45 C46 121.4(3) . . ?
C44 C45 H45 119.3 . . ?
C46 C45 H45 119.3 . . ?
C47 C46 C45 118.7(3) . . ?
C47 C46 C50 119.9(4) . . ?
C45 C46 C50 121.4(3) . . ?
C46 C47 C48 121.5(4) . . ?
C46 C47 H47 119.2 . . ?
C48 C47 H47 119.2 . . ?
C47 C48 C43 119.3(3) . . ?
C47 C48 C51 120.4(3) . . ?
C43 C48 C51 120.3(3) . . ?
C44 C49 H49A 109.5 . . ?
C44 C49 H49B 109.5 . . ?
H49A C49 H49B 109.5 . . ?
C44 C49 H49C 109.5 . . ?
H49A C49 H49C 109.5 . . ?
H49B C49 H49C 109.5 . . ?
C46 C50 H50A 109.5 . . ?
C46 C50 H50B 109.5 . . ?
H50A C50 H50B 109.5 . . ?
C46 C50 H50C 109.5 . . ?
H50A C50 H50C 109.5 . . ?
H50B C50 H50C 109.5 . . ?
C48 C51 H51A 109.5 . . ?
C48 C51 H51B 109.5 . . ?
H51A C51 H51B 109.5 . . ?
C48 C51 H51C 109.5 . . ?
H51A C51 H51C 109.5 . . ?
H51B C51 H51C 109.5 . . ?
C53 C52 C57 120.7(3) . . ?
C53 C52 N5 121.2(3) . . ?
C57 C52 N5 118.1(2) . . ?
C54 C53 C52 118.0(4) . . ?
C54 C53 C58 120.3(3) . . ?
C52 C53 C58 121.6(3) . . ?
C55 C54 C53 121.7(4) . . ?
C55 C54 H54 119.1 . . ?
C53 C54 H54 119.1 . . ?
C54 C55 C56 120.3(3) . . ?
C54 C55 H55 119.9 . . ?
C56 C55 H55 119.9 . . ?
C55 C56 C57 120.5(4) . . ?
C55 C56 H56 119.7 . . ?
C57 C56 H56 119.7 . . ?
C56 C57 C52 118.7(3) . . ?
C56 C57 C61 120.0(3) . . ?
C52 C57 C61 121.2(3) . . ?
C59 C58 C53 110.9(3) . . ?
C59 C58 C60 110.8(3) . . ?
C53 C58 C60 112.0(4) . . ?
C59 C58 H58 107.6 . . ?
C53 C58 H58 107.6 . . ?
C60 C58 H58 107.6 . . ?
C58 C59 H59A 109.5 . . ?
C58 C59 H59B 109.5 . . ?
H59A C59 H59B 109.5 . . ?
C58 C59 H59C 109.5 . . ?
H59A C59 H59C 109.5 . . ?
H59B C59 H59C 109.5 . . ?
C58 C60 H60A 109.5 . . ?
C58 C60 H60B 109.5 . . ?
H60A C60 H60B 109.5 . . ?
C58 C60 H60C 109.5 . . ?
H60A C60 H60C 109.5 . . ?
H60B C60 H60C 109.5 . . ?
C57 C61 C62 111.0(3) . . ?
C57 C61 C63 113.9(3) . . ?
C62 C61 C63 109.4(3) . . ?
C57 C61 H61 107.4 . . ?
C62 C61 H61 107.4 . . ?
C63 C61 H61 107.4 . . ?
C61 C62 H62A 109.5 . . ?
C61 C62 H62B 109.5 . . ?
H62A C62 H62B 109.5 . . ?
C61 C62 H62C 109.5 . . ?
H62A C62 H62C 109.5 . . ?
H62B C62 H62C 109.5 . . ?
C61 C63 H63A 109.5 . . ?
C61 C63 H63B 109.5 . . ?
H63A C63 H63B 109.5 . . ?
C61 C63 H63C 109.5 . . ?
H63A C63 H63C 109.5 . . ?
H63B C63 H63C 109.5 . . ?
Si3 C64 H64A 109.5 . . ?
Si3 C64 H64B 109.5 . . ?
H64A C64 H64B 109.5 . . ?
Si3 C64 H64C 109.5 . . ?
H64A C64 H64C 109.5 . . ?
H64B C64 H64C 109.5 . . ?
Si3 C65 H65A 109.5 . . ?
Si3 C65 H65B 109.5 . . ?
H65A C65 H65B 109.5 . . ?
Si3 C65 H65C 109.5 . . ?
H65A C65 H65C 109.5 . . ?
H65B C65 H65C 109.5 . . ?
Si4 C66 H66A 109.5 . . ?
Si4 C66 H66B 109.5 . . ?
H66A C66 H66B 109.5 . . ?
Si4 C66 H66C 109.5 . . ?
H66A C66 H66C 109.5 . . ?
H66B C66 H66C 109.5 . . ?
Si4 C67 H67A 109.5 . . ?
Si4 C67 H67B 109.5 . . ?
H67A C67 H67B 109.5 . . ?
Si4 C67 H67C 109.5 . . ?
H67A C67 H67C 109.5 . . ?
H67B C67 H67C 109.5 . . ?
C73 C68 C69 121.1(3) . . ?
C73 C68 N6 118.9(3) . . ?
C69 C68 N6 119.9(3) . . ?
C70 C69 C68 117.4(5) . . ?
C70 C69 C74 119.8(4) . . ?
C68 C69 C74 122.7(3) . . ?
C71 C70 C69 122.6(6) . . ?
C71 C70 H70 118.7 . . ?
C69 C70 H70 118.7 . . ?
C70 C71 C72 119.4(4) . . ?
C70 C71 H71 120.3 . . ?
C72 C71 H71 120.3 . . ?
C73 C72 C71 120.1(6) . . ?
C73 C72 H72 119.9 . . ?
C71 C72 H72 119.9 . . ?
C72 C73 C68 119.3(5) . . ?
C72 C73 C77 120.2(4) . . ?
C68 C73 C77 120.5(3) . . ?
C69 C74 C76 112.8(4) . . ?
C69 C74 C75 109.4(4) . . ?
C76 C74 C75 111.6(3) . . ?
C69 C74 H74 107.6 . . ?
C76 C74 H74 107.6 . . ?
C75 C74 H74 107.6 . . ?
C74 C75 H75A 109.5 . . ?
C74 C75 H75B 109.5 . . ?
H75A C75 H75B 109.5 . . ?
C74 C75 H75C 109.5 . . ?
H75A C75 H75C 109.5 . . ?
H75B C75 H75C 109.5 . . ?
C74 C76 H76A 109.5 . . ?
C74 C76 H76B 109.5 . . ?
H76A C76 H76B 109.5 . . ?
C74 C76 H76C 109.5 . . ?
H76A C76 H76C 109.5 . . ?
H76B C76 H76C 109.5 . . ?
C79 C77 C78 107.8(4) . . ?
C79 C77 C73 117.9(5) . . ?
C78 C77 C73 109.9(3) . . ?
C79 C77 H77 106.9 . . ?
C78 C77 H77 106.9 . . ?
C73 C77 H77 106.9 . . ?
C77 C78 H78A 109.5 . . ?
C77 C78 H78B 109.5 . . ?
H78A C78 H78B 109.5 . . ?
C77 C78 H78C 109.5 . . ?
H78A C78 H78C 109.5 . . ?
H78B C78 H78C 109.5 . . ?
C77 C79 H79A 109.5 . . ?
C77 C79 H79B 109.5 . . ?
H79A C79 H79B 109.5 . . ?
C77 C79 H79C 109.5 . . ?
H79A C79 H79C 109.5 . . ?
H79B C79 H79C 109.5 . . ?
N7 C80 C81 124.5(2) . . ?
N7 C80 C83 119.3(2) . . ?
C81 C80 C83 116.2(2) . . ?
C82 C81 C80 130.4(3) . . ?
C82 C81 H81 114.8 . . ?
C80 C81 H81 114.8 . . ?
N8 C82 C81 124.9(3) . . ?
N8 C82 C84 118.8(3) . . ?
C81 C82 C84 116.3(3) . . ?
C80 C83 H83A 109.5 . . ?
C80 C83 H83B 109.5 . . ?
H83A C83 H83B 109.5 . . ?
C80 C83 H83C 109.5 . . ?
H83A C83 H83C 109.5 . . ?
H83B C83 H83C 109.5 . . ?
C82 C84 H84A 109.5 . . ?
C82 C84 H84B 109.5 . . ?
H84A C84 H84B 109.5 . . ?
C82 C84 H84C 109.5 . . ?
H84A C84 H84C 109.5 . . ?
H84B C84 H84C 109.5 . . ?
C86 C85 C90 120.4(2) . . ?
C86 C85 N7 121.7(2) . . ?
C90 C85 N7 117.8(2) . . ?
C85 C86 C87 118.7(3) . . ?
C85 C86 C91 120.8(3) . . ?
C87 C86 C91 120.5(3) . . ?
C88 C87 C86 122.3(3) . . ?
C88 C87 H87 118.8 . . ?
C86 C87 H87 118.8 . . ?
C87 C88 C89 118.2(2) . . ?
C87 C88 C92 121.9(3) . . ?
C89 C88 C92 119.9(3) . . ?
C88 C89 C90 121.6(3) . . ?
C88 C89 H89 119.2 . . ?
C90 C89 H89 119.2 . . ?
C89 C90 C85 118.6(3) . . ?
C89 C90 C93 119.8(3) . . ?
C85 C90 C93 121.6(3) . . ?
C86 C91 H91A 109.5 . . ?
C86 C91 H91B 109.5 . . ?
H91A C91 H91B 109.5 . . ?
C86 C91 H91C 109.5 . . ?
H91A C91 H91C 109.5 . . ?
H91B C91 H91C 109.5 . . ?
C88 C92 H92A 109.5 . . ?
C88 C92 H92B 109.5 . . ?
H92A C92 H92B 109.5 . . ?
C88 C92 H92C 109.5 . . ?
H92A C92 H92C 109.5 . . ?
H92B C92 H92C 109.5 . . ?
C90 C93 H93A 109.5 . . ?
C90 C93 H93B 109.5 . . ?
H93A C93 H93B 109.5 . . ?
C90 C93 H93C 109.5 . . ?
H93A C93 H93C 109.5 . . ?
H93B C93 H93C 109.5 . . ?
C99 C94 C95 120.1(2) . . ?
C99 C94 N8 120.5(3) . . ?
C95 C94 N8 119.3(3) . . ?
C94 C95 C96 118.4(3) . . ?
C94 C95 C100 121.1(3) . . ?
C96 C95 C100 120.5(3) . . ?
C97 C96 C95 122.1(3) . . ?
C97 C96 H96 118.9 . . ?
C95 C96 H96 118.9 . . ?
C98 C97 C96 118.1(3) . . ?
C98 C97 C101 121.3(3) . . ?
C96 C97 C101 120.6(3) . . ?
C97 C98 C99 121.9(3) . . ?
C97 C98 H98 119.1 . . ?
C99 C98 H98 119.1 . . ?
C94 C99 C98 119.4(3) . . ?
C94 C99 C102 121.2(3) . . ?
C98 C99 C102 119.4(3) . . ?
C95 C100 H10A 109.5 . . ?
C95 C100 H10B 109.5 . . ?
H10A C100 H10B 109.5 . . ?
C95 C100 H10C 109.5 . . ?
H10A C100 H10C 109.5 . . ?
H10B C100 H10C 109.5 . . ?
C97 C101 H10D 109.5 . . ?
C97 C101 H10E 109.5 . . ?
H10D C101 H10E 109.5 . . ?
C97 C101 H10F 109.5 . . ?
H10D C101 H10F 109.5 . . ?
H10E C101 H10F 109.5 . . ?
C99 C102 H10G 109.5 . . ?
C99 C102 H10H 109.5 . . ?
H10G C102 H10H 109.5 . . ?
C99 C102 H10I 109.5 . . ?
H10G C102 H10I 109.5 . . ?
H10H C102 H10I 109.5 . . ?

loop_
_geom_bond_atom_site_label_1
_geom_bond_atom_site_label_2
_geom_bond_distance
_geom_bond_site_symmetry_2
_geom_bond_publ_flag
Si1 O1 1.6491(18) . ?
Si1 N1 1.7289(18) . ?
Si1 C13 1.857(3) . ?
Si1 C14 1.860(3) . ?
Si2 O1 1.6297(17) . ?
Si2 N2 1.7232(18) . ?
Si2 C16 1.859(3) . ?
Si2 C15 1.865(3) . ?
Si3 O3 1.632(2) . ?
Si3 N5 1.717(2) . ?
Si3 C64 1.856(3) . ?
Si3 C65 1.864(3) . ?
Si4 O3 1.6384(19) . ?
Si4 N6 1.7208(19) . ?
Si4 C67 1.866(3) . ?
Si4 C66 1.868(3) . ?
Al1 O2 1.6472(15) . ?
Al1 N1 1.7922(18) . ?
Al1 N2 1.8006(18) . ?
Al2 O4 1.6426(17) . ?
Al2 N5 1.7966(19) . ?
Al2 N6 1.7993(19) . ?
Mg1 O2 1.8004(16) . ?
Mg1 N4 2.005(2) . ?
Mg1 N3 2.007(2) . ?
Mg2 O4 1.8009(18) . ?
Mg2 N7 2.000(2) . ?
Mg2 N8 2.004(2) . ?
N1 C1 1.439(3) . ?
N2 C17 1.437(3) . ?
N3 C29 1.325(3) . ?
N3 C34 1.431(3) . ?
N4 C31 1.327(3) . ?
N4 C43 1.433(3) . ?
N5 C52 1.430(3) . ?
N6 C68 1.442(3) . ?
N7 C80 1.328(3) . ?
N7 C85 1.436(3) . ?
N8 C82 1.325(3) . ?
N8 C94 1.438(3) . ?
C1 C2 1.400(4) . ?
C1 C6 1.415(4) . ?
C2 C3 1.399(4) . ?
C2 C7 1.504(5) . ?
C3 C4 1.364(7) . ?
C3 H3 0.95 . ?
C4 C5 1.377(7) . ?
C4 H4 0.95 . ?
C5 C6 1.384(5) . ?
C5 H5 0.95 . ?
C6 C10 1.531(5) . ?
C7 C9 1.519(5) . ?
C7 C8 1.533(5) . ?
C7 H7 1 . ?
C8 H8A 0.98 . ?
C8 H8B 0.98 . ?
C8 H8C 0.98 . ?
C9 H9A 0.98 . ?
C9 H9B 0.98 . ?
C9 H9C 0.98 . ?
C10 C12 1.520(5) . ?
C10 C11 1.540(5) . ?
C10 H10 1 . ?
C11 H11A 0.98 . ?
C11 H11B 0.98 . ?
C11 H11C 0.98 . ?
C12 H12A 0.98 . ?
C12 H12B 0.98 . ?
C12 H12C 0.98 . ?
C13 H13A 0.98 . ?
C13 H13B 0.98 . ?
C13 H13C 0.98 . ?
C14 H14A 0.98 . ?
C14 H14B 0.98 . ?
C14 H14C 0.98 . ?
C15 H15A 0.98 . ?
C15 H15B 0.98 . ?
C15 H15C 0.98 . ?
C16 H16A 0.98 . ?
C16 H16B 0.98 . ?
C16 H16C 0.98 . ?
C17 C18 1.409(4) . ?
C17 C22 1.411(4) . ?
C18 C19 1.414(4) . ?
C18 C23 1.489(5) . ?
C19 C20 1.337(6) . ?
C19 H19 0.95 . ?
C20 C21 1.370(6) . ?
C20 H20 0.95 . ?
C21 C22 1.374(4) . ?
C21 H21 0.95 . ?
C22 C26 1.518(5) . ?
C23 C24 1.524(4) . ?
C23 C25 1.534(4) . ?
C23 H23 1 . ?
C24 H24A 0.98 . ?
C24 H24B 0.98 . ?
C24 H24C 0.98 . ?
C25 H25A 0.98 . ?
C25 H25B 0.98 . ?
C25 H25C 0.98 . ?
C26 C28 1.535(4) . ?
C26 C27 1.537(5) . ?
C26 H26 1 . ?
C27 H27A 0.98 . ?
C27 H27B 0.98 . ?
C27 H27C 0.98 . ?
C28 H28A 0.98 . ?
C28 H28B 0.98 . ?
C28 H28C 0.98 . ?
C29 C30 1.408(3) . ?
C29 C32 1.512(3) . ?
C30 C31 1.398(3) . ?
C30 H30 0.95 . ?
C31 C33 1.509(3) . ?
C32 H32A 0.98 . ?
C32 H32B 0.98 . ?
C32 H32C 0.98 . ?
C33 H33A 0.98 . ?
C33 H33B 0.98 . ?
C33 H33C 0.98 . ?
C34 C35 1.401(4) . ?
C34 C39 1.401(4) . ?
C35 C36 1.400(4) . ?
C35 C40 1.497(5) . ?
C36 C37 1.389(5) . ?
C36 H36 0.95 . ?
C37 C38 1.374(5) . ?
C37 C41 1.527(4) . ?
C38 C39 1.399(4) . ?
C38 H38 0.95 . ?
C39 C42 1.481(5) . ?
C40 H40A 0.98 . ?
C40 H40B 0.98 . ?
C40 H40C 0.98 . ?
C41 H41A 0.98 . ?
C41 H41B 0.98 . ?
C41 H41C 0.98 . ?
C42 H42A 0.98 . ?
C42 H42B 0.98 . ?
C42 H42C 0.98 . ?
C43 C48 1.395(4) . ?
C43 C44 1.407(4) . ?
C44 C45 1.391(4) . ?
C44 C49 1.495(5) . ?
C45 C46 1.394(5) . ?
C45 H45 0.95 . ?
C46 C47 1.382(5) . ?
C46 C50 1.520(4) . ?
C47 C48 1.392(4) . ?
C47 H47 0.95 . ?
C48 C51 1.502(5) . ?
C49 H49A 0.98 . ?
C49 H49B 0.98 . ?
C49 H49C 0.98 . ?
C50 H50A 0.98 . ?
C50 H50B 0.98 . ?
C50 H50C 0.98 . ?
C51 H51A 0.98 . ?
C51 H51B 0.98 . ?
C51 H51C 0.98 . ?
C52 C53 1.403(4) . ?
C52 C57 1.417(4) . ?
C53 C54 1.392(5) . ?
C53 C58 1.511(5) . ?
C54 C55 1.376(7) . ?
C54 H54 0.95 . ?
C55 C56 1.379(7) . ?
C55 H55 0.95 . ?
C56 C57 1.393(5) . ?
C56 H56 0.95 . ?
C57 C61 1.513(5) . ?
C58 C59 1.505(6) . ?
C58 C60 1.525(5) . ?
C58 H58 1 . ?
C59 H59A 0.98 . ?
C59 H59B 0.98 . ?
C59 H59C 0.98 . ?
C60 H60A 0.98 . ?
C60 H60B 0.98 . ?
C60 H60C 0.98 . ?
C61 C62 1.526(5) . ?
C61 C63 1.530(5) . ?
C61 H61 1 . ?
C62 H62A 0.98 . ?
C62 H62B 0.98 . ?
C62 H62C 0.98 . ?
C63 H63A 0.98 . ?
C63 H63B 0.98 . ?
C63 H63C 0.98 . ?
C64 H64A 0.98 . ?
C64 H64B 0.98 . ?
C64 H64C 0.98 . ?
C65 H65A 0.98 . ?
C65 H65B 0.98 . ?
C65 H65C 0.98 . ?
C66 H66A 0.98 . ?
C66 H66B 0.98 . ?
C66 H66C 0.98 . ?
C67 H67A 0.98 . ?
C67 H67B 0.98 . ?
C67 H67C 0.98 . ?
C68 C73 1.400(5) . ?
C68 C69 1.404(5) . ?
C69 C70 1.389(6) . ?
C69 C74 1.488(6) . ?
C70 C71 1.374(10) . ?
C70 H70 0.95 . ?
C71 C72 1.394(10) . ?
C71 H71 0.95 . ?
C72 C73 1.391(5) . ?
C72 H72 0.95 . ?
C73 C77 1.537(6) . ?
C74 C76 1.527(6) . ?
C74 C75 1.545(6) . ?
C74 H74 1 . ?
C75 H75A 0.98 . ?
C75 H75B 0.98 . ?
C75 H75C 0.98 . ?
C76 H76A 0.98 . ?
C76 H76B 0.98 . ?
C76 H76C 0.98 . ?
C77 C79 1.515(5) . ?
C77 C78 1.523(6) . ?
C77 H77 1 . ?
C78 H78A 0.98 . ?
C78 H78B 0.98 . ?
C78 H78C 0.98 . ?
C79 H79A 0.98 . ?
C79 H79B 0.98 . ?
C79 H79C 0.98 . ?
C80 C81 1.404(4) . ?
C80 C83 1.513(4) . ?
C81 C82 1.399(4) . ?
C81 H81 0.95 . ?
C82 C84 1.514(4) . ?
C83 H83A 0.98 . ?
C83 H83B 0.98 . ?
C83 H83C 0.98 . ?
C84 H84A 0.98 . ?
C84 H84B 0.98 . ?
C84 H84C 0.98 . ?
C85 C86 1.381(4) . ?
C85 C90 1.418(4) . ?
C86 C87 1.401(4) . ?
C86 C91 1.492(4) . ?
C87 C88 1.379(4) . ?
C87 H87 0.95 . ?
C88 C89 1.389(4) . ?
C88 C92 1.517(4) . ?
C89 C90 1.394(4) . ?
C89 H89 0.95 . ?
C90 C93 1.498(4) . ?
C91 H91A 0.98 . ?
C91 H91B 0.98 . ?
C91 H91C 0.98 . ?
C92 H92A 0.98 . ?
C92 H92B 0.98 . ?
C92 H92C 0.98 . ?
C93 H93A 0.98 . ?
C93 H93B 0.98 . ?
C93 H93C 0.98 . ?
C94 C99 1.387(4) . ?
C94 C95 1.392(4) . ?
C95 C96 1.394(4) . ?
C95 C100 1.517(5) . ?
C96 C97 1.384(5) . ?
C96 H96 0.95 . ?
C97 C98 1.366(5) . ?
C97 C101 1.506(4) . ?
C98 C99 1.391(4) . ?
C98 H98 0.95 . ?
C99 C102 1.491(5) . ?
C100 H10A 0.98 . ?
C100 H10B 0.98 . ?
C100 H10C 0.98 . ?
C101 H10D 0.98 . ?
C101 H10E 0.98 . ?
C101 H10F 0.98 . ?
C102 H10G 0.98 . ?
C102 H10H 0.98 . ?
C102 H10I 0.98 . ?
